data_4086214
loop_
_publ_author_name
'Adams, R.D.'
'Horvath, I.T.'
'Kim, H.S.'

_publ_section_title
;
 Synthesis of ... Cluster Compounds by the Photochemical Decomposition of
 H Os3 (C O)9 (mue-S Ph) and its Subsequent Reactions with Selected Small
 Molecules. Synthesis and ... Structure of Os3 (C O)9 (mue3-C O) (mue3-S)
;
_journal_name_full Organometallics
_journal_page_first 548
_journal_page_last 552
_journal_volume 3
_journal_year 1984
_chemical_formula_sum 'C10 O10 Os3 S'
_chemical_name_systematic 'Os3 (C O)10 S'
_space_group_IT_number 2
_symmetry_space_group_name_Hall '-P 1'
_symmetry_space_group_name_H-M 'P -1'
_cell_angle_alpha 82.63
_cell_angle_beta 87.43
_cell_angle_gamma 72.3
_cell_formula_units_Z 2
_cell_length_a 6.912
_cell_length_b 9.5
_cell_length_c 13.235
_cell_volume 821.067
_citation_journal_id_ASTM ORGND7
_cod_data_source_file Adams_ORGND7_1984_1206.cif
_cod_data_source_block C10O10Os3S1
_cod_original_cell_volume 821.0673
_cod_original_formula_sum 'C10 O10 Os3 S1'
_cod_database_code 4086214

loop_
_symmetry_equiv_pos_as_xyz
x,y,z
-x,-y,-z

loop_
_atom_site_label
_atom_site_type_symbol
_atom_site_fract_x
_atom_site_fract_y
_atom_site_fract_z
_atom_site_occupancy
_atom_site_U_iso_or_equiv
O10 O-2 0.613 0.244 0.331 1 0.0
O7 O-2 0.439 0.151 0.548 1 0.0
Os3 Os 0.1715 0.23716 0.35917 1 0.0
C7 C+2 0.336 0.179 0.479 1 0.0
C1 C+2 0.238 0.572 0.092 1 0.0
O3 O-2 -0.094 0.722 0.307 1 0.0
C4 C+2 0.337 0.243 0.029 1 0.0
O4 O-2 0.318 0.287 -0.062 1 0.0
O9 O-2 0.048 -0.047 0.387 1 0.0
Os2 Os 0.3557 0.18378 0.16596 1 0.0
S1 S-2 0.0187 0.3311 0.1975 1 0.0
O1 O-2 0.245 0.633 0.01 1 0.0
C10 C+2 0.45 0.269 0.295 1 0.0
C3 C+2 0.032 0.624 0.278 1 0.0
C2 C+2 0.444 0.551 0.265 1 0.0
O5 O-2 0.812 0.034 0.151 1 0.0
O8 O-2 -0.182 0.421 0.477 1 0.0
C6 C+2 0.296 0.003 0.163 1 0.0
C8 C+2 -0.052 0.354 0.433 1 0.0
Os1 Os 0.2382 0.47391 0.22446 1 0.0
O6 O-2 0.267 -0.109 0.163 1 0.0
C5 C+2 0.634 0.09 0.155 1 0.0
C9 C+2 0.084 0.064 0.379 1 0.0
O2 O-2 0.554 0.601 0.293 1 0.0
